data_1506709
loop_
_publ_author_name
'Nair, Vijay'
'Pillai, Abhilash N.'
'Beneesh, P. B.'
'Suresh, Eringathodi'

_publ_section_title
;
 Engaging the pyridine-DMAD zwitterion in a novel strategy for the
 selective synthesis of highly substituted benzene and cyclopentenedione
 derivatives.
;
_journal_issue 21
_journal_name_full 'Organic letters'
_journal_page_first 4625
_journal_page_last 4628
_journal_paper_doi 10.1021/ol051723w
_journal_volume 7
_journal_year 2005
_chemical_formula_sum 'C28 H22 O10'
_chemical_formula_weight 518.46
_chemical_name_systematic
; 
 ? 
;
_space_group_IT_number 14
_symmetry_cell_setting monoclinic
_symmetry_space_group_name_Hall '-P 2yn'
_symmetry_space_group_name_H-M 'P 1 21/n 1'
_atom_sites_solution_hydrogens geom
_atom_sites_solution_primary direct
_atom_sites_solution_secondary difmap
_audit_creation_method SHELXL-97
_cell_angle_alpha 90.00
_cell_angle_beta 107.616(2)
_cell_angle_gamma 90.00
_cell_formula_units_Z 4
_cell_length_a 9.8631(10)
_cell_length_b 20.512(2)
_cell_length_c 13.5322(14)
_cell_measurement_temperature 273(2)
_cell_volume 2609.3(5)
_computing_cell_refinement 'BRUKER SMART'
_computing_data_collection 'BRUKER SMART'
_computing_data_reduction 'BRUKER SAINT'
_computing_molecular_graphics 'ORTEP, PLATON'
_computing_structure_refinement 'SHELXL-97 (Sheldrick, 1997)'
_computing_structure_solution 'SHELXS-97 (Sheldrick, 1990)'
_diffrn_ambient_temperature 273(2)
_diffrn_measured_fraction_theta_full 0.965
_diffrn_measured_fraction_theta_max 0.965
_diffrn_measurement_device_type 'BRUKER SMART APEX CCD DIFFRACTOMETER'
_diffrn_measurement_method 'OMEGA-PHI SCAN'
_diffrn_radiation_monochromator graphite
_diffrn_radiation_source 'fine-focus sealed tube'
_diffrn_radiation_type MoK\a
_diffrn_radiation_wavelength 0.71073
_diffrn_reflns_av_R_equivalents 0.0181
_diffrn_reflns_av_sigmaI/netI 0.0231
_diffrn_reflns_limit_h_max 11
_diffrn_reflns_limit_h_min -11
_diffrn_reflns_limit_k_max 24
_diffrn_reflns_limit_k_min -20
_diffrn_reflns_limit_l_max 16
_diffrn_reflns_limit_l_min -13
_diffrn_reflns_number 12634
_diffrn_reflns_theta_full 25.00
_diffrn_reflns_theta_max 25.00
_diffrn_reflns_theta_min 1.87
_exptl_absorpt_coefficient_mu 0.101
_exptl_crystal_colour yellow
_exptl_crystal_density_diffrn 1.320
_exptl_crystal_density_method 'not measured'
_exptl_crystal_description BLOCKS
_exptl_crystal_F_000 1080
_exptl_crystal_size_max 0.39
_exptl_crystal_size_mid 0.30
_exptl_crystal_size_min 0.28
_refine_diff_density_max 0.504
_refine_diff_density_min -0.278
_refine_diff_density_rms 0.040
_refine_ls_extinction_method none
_refine_ls_goodness_of_fit_ref 1.037
_refine_ls_hydrogen_treatment mixed
_refine_ls_matrix_type full
_refine_ls_number_parameters 347
_refine_ls_number_reflns 4575
_refine_ls_number_restraints 0
_refine_ls_restrained_S_all 1.037
_refine_ls_R_factor_all 0.0606
_refine_ls_R_factor_gt 0.0511
_refine_ls_shift/su_max 0.000
_refine_ls_shift/su_mean 0.000
_refine_ls_structure_factor_coef Fsqd
_refine_ls_weighting_details 'w=1/[\s^2^(Fo^2^)+(0.0878P)^2^+0.7434P] where P=(Fo^2^+2Fc^2^)/3'
_refine_ls_weighting_scheme calc
_refine_ls_wR_factor_gt 0.1477
_refine_ls_wR_factor_ref 0.1560
_reflns_number_gt 3730
_reflns_number_total 4575
_reflns_threshold_expression >2sigma(I)
_cod_data_source_file ol051723wsi20050721_020343.cif
_cod_data_source_block vijayn6m(PBB-92)
_cod_depositor_comments
;
The following automatic conversions were performed:

'_symmetry_cell_setting' value 'MONOCLINIC' changed to 'monoclinic'
according to /home/saulius/struct/CIF-dictionaries/cif_core.dic
dictionary named 'cif_core.dic' version 2.4.1 from 2010-06-29.

Automatic conversion script
Id: cif_fix_values 1715 2011-07-08 13:25:40Z adriana 

The following automatic conversions were performed:

'_refine_ls_weighting_scheme' value 'calc
w=1/[\s^2^(Fo^2^)+(0.0878P)^2^+0.7434P] where P=(Fo^2^+2Fc^2^)/3' was
changed to 'calc'. New tag '_refine_ls_weighting_details' was
created. The value of the new tag was set to
'w=1/[\s^2^(Fo^2^)+(0.0878P)^2^+0.7434P] where P=(Fo^2^+2Fc^2^)/3'.

Automatic conversion script
Id: cif_fix_values 3143 2015-03-26 13:38:13Z robertas 
;
_cod_original_sg_symbol_H-M 'P 21/n'
_cod_database_code 1506709

loop_
_symmetry_equiv_pos_as_xyz
'x, y, z'
'-x+1/2, y+1/2, -z+1/2'
'-x, -y, -z'
'x-1/2, -y-1/2, z-1/2'

loop_
_atom_site_label
_atom_site_type_symbol
_atom_site_fract_x
_atom_site_fract_y
_atom_site_fract_z
_atom_site_U_iso_or_equiv
_atom_site_adp_type
_atom_site_occupancy
_atom_site_calc_flag
_atom_site_refinement_flags
O2 O 0.09899(15) 0.05414(7) 0.78683(12) 0.0567(4) Uani 1 d .
O4 O 0.14461(17) 0.18674(8) 0.73229(12) 0.0619(4) Uani 1 d .
O1 O 0.55907(16) 0.03560(8) 0.75550(14) 0.0666(5) Uani 1 d .
C10 C 0.2189(2) 0.03688(9) 0.79489(15) 0.0422(4) Uani 1 d .
C24 C 0.4008(2) 0.12079(9) 0.53526(16) 0.0491(5) Uani 1 d .
C7 C 0.42093(19) -0.03066(9) 0.83827(14) 0.0404(4) Uani 1 d .
O6 O 0.49196(18) 0.20841(9) 0.77059(12) 0.0686(5) Uani 1 d .
C18 C 0.3015(2) 0.11783(9) 0.68266(15) 0.0446(4) Uani 1 d .
C21 C 0.4092(2) 0.13832(9) 0.63110(16) 0.0471(5) Uani 1 d .
O9 O 0.4828(2) 0.19853(8) 0.43476(14) 0.0738(5) Uani 1 d .
C9 C 0.3207(2) 0.06707(9) 0.74634(15) 0.0436(4) Uani 1 d .
C8 C 0.4492(2) 0.02503(10) 0.77538(15) 0.0458(5) Uani 1 d .
C6 C 0.52814(19) -0.08116(9) 0.88174(14) 0.0410(4) Uani 1 d .
C1 C 0.5450(2) -0.10843(10) 0.97910(15) 0.0473(5) Uani 1 d .
H1 H 0.4861 -0.0951 1.0175 0.057 Uiso 1 calc R
O10 O 0.60228(19) 0.10554(8) 0.48235(15) 0.0725(5) Uani 1 d .
C12 C 0.21945(19) -0.06389(9) 0.90980(15) 0.0439(4) Uani 1 d .
C11 C 0.29021(19) -0.02243(9) 0.85081(14) 0.0405(4) Uani 1 d .
C22 C 0.5244(2) 0.18451(11) 0.69036(16) 0.0519(5) Uani 1 d .
O5 O 0.62719(19) 0.19842(10) 0.66673(15) 0.0817(6) Uani 1 d .
C5 C 0.6172(2) -0.10245(10) 0.82602(17) 0.0527(5) Uani 1 d .
H5 H 0.6079 -0.0849 0.7609 0.063 Uiso 1 calc R
C27 C 0.5000(2) 0.14749(11) 0.47916(17) 0.0539(5) Uani 1 d .
O3 O 0.0935(2) 0.16265(11) 0.56484(13) 0.0888(6) Uani 1 d .
C2 C 0.6476(2) -0.15474(10) 1.01904(18) 0.0573(5) Uani 1 d .
H2 H 0.6576 -0.1724 1.0842 0.069 Uiso 1 calc R
C19 C 0.1664(2) 0.15797(10) 0.65242(16) 0.0501(5) Uani 1 d .
C3 C 0.7353(2) -0.17518(11) 0.9637(2) 0.0646(6) Uani 1 d .
H3 H 0.8052 -0.2063 0.9912 0.077 Uiso 1 calc R
C4 C 0.7191(2) -0.14915(11) 0.8662(2) 0.0651(6) Uani 1 d .
H4 H 0.7773 -0.1633 0.8278 0.078 Uiso 1 calc R
O8 O 0.2601(2) 0.08177(12) 0.37686(15) 0.0954(7) Uani 1 d .
C13 C 0.1741(2) -0.03704(12) 0.98767(18) 0.0592(6) Uani 1 d .
H13 H 0.1815 0.0077 0.9994 0.071 Uiso 1 calc R
O7 O 0.2359(3) 0.03269(9) 0.51442(17) 0.0954(7) Uani 1 d .
C17 C 0.2034(2) -0.13040(11) 0.89083(19) 0.0616(6) Uani 1 d .
H17 H 0.2316 -0.1490 0.8375 0.074 Uiso 1 calc R
C25 C 0.2908(3) 0.07339(12) 0.4767(2) 0.0625(6) Uani 1 d .
C15 C 0.1044(3) -0.14181(16) 1.0304(2) 0.0830(8) Uani 1 d .
H15 H 0.0673 -0.1681 1.0720 0.100 Uiso 1 calc R
C14 C 0.1178(3) -0.07624(16) 1.0484(2) 0.0767(8) Uani 1 d .
H14 H 0.0890 -0.0580 1.1017 0.092 Uiso 1 calc R
C20 C 0.0134(3) 0.22299(17) 0.7118(2) 0.0909(9) Uani 1 d .
H20A H 0.0066 0.2537 0.6570 0.136 Uiso 1 calc R
H20B H 0.0120 0.2460 0.7733 0.136 Uiso 1 calc R
H20C H -0.0657 0.1934 0.6916 0.136 Uiso 1 calc R
C26 C 0.1572(5) 0.0325(2) 0.3169(3) 0.1354(17) Uani 1 d .
H26A H 0.2079 -0.0055 0.3060 0.203 Uiso 1 calc R
H26B H 0.1041 0.0505 0.2511 0.203 Uiso 1 calc R
H26C H 0.0931 0.0205 0.3549 0.203 Uiso 1 calc R
C16 C 0.1452(3) -0.16885(13) 0.9516(2) 0.0807(8) Uani 1 d .
H16 H 0.1338 -0.2134 0.9387 0.097 Uiso 1 calc R
C28 C 0.7071(3) 0.12585(15) 0.4337(3) 0.0881(9) Uani 1 d .
H28A H 0.6606 0.1367 0.3625 0.132 Uiso 1 calc R
H28B H 0.7733 0.0910 0.4371 0.132 Uiso 1 calc R
H28C H 0.7572 0.1633 0.4692 0.132 Uiso 1 calc R
C23 C 0.5881(4) 0.25691(17) 0.8322(2) 0.0971(10) Uani 1 d .
H23A H 0.6846 0.2431 0.8435 0.146 Uiso 1 calc R
H23B H 0.5704 0.2619 0.8977 0.146 Uiso 1 calc R
H23C H 0.5730 0.2978 0.7961 0.146 Uiso 1 calc R

loop_
_atom_site_aniso_label
_atom_site_aniso_U_11
_atom_site_aniso_U_22
_atom_site_aniso_U_33
_atom_site_aniso_U_23
_atom_site_aniso_U_13
_atom_site_aniso_U_12
O2 0.0430(8) 0.0593(9) 0.0718(10) 0.0099(7) 0.0233(7) 0.0056(7)
O4 0.0673(9) 0.0643(10) 0.0536(9) 0.0008(7) 0.0174(7) 0.0235(8)
O1 0.0513(9) 0.0700(10) 0.0892(12) 0.0287(9) 0.0372(8) 0.0094(7)
C10 0.0419(10) 0.0427(10) 0.0441(10) -0.0015(8) 0.0160(8) -0.0007(8)
C24 0.0548(11) 0.0427(11) 0.0527(12) 0.0001(9) 0.0207(9) 0.0014(9)
C7 0.0441(10) 0.0402(10) 0.0387(10) -0.0012(7) 0.0154(8) -0.0001(8)
O6 0.0775(11) 0.0795(11) 0.0533(9) -0.0153(8) 0.0267(8) -0.0245(9)
C18 0.0472(10) 0.0451(11) 0.0433(10) 0.0033(8) 0.0165(8) 0.0018(8)
C21 0.0518(11) 0.0427(10) 0.0494(11) 0.0087(8) 0.0194(9) 0.0054(8)
O9 0.0966(13) 0.0649(10) 0.0755(11) 0.0188(9) 0.0491(10) 0.0079(9)
C9 0.0441(10) 0.0435(10) 0.0455(10) 0.0038(8) 0.0169(8) 0.0007(8)
C8 0.0437(10) 0.0489(11) 0.0482(11) 0.0059(8) 0.0190(9) 0.0014(8)
C6 0.0422(10) 0.0389(10) 0.0424(10) -0.0014(8) 0.0134(8) -0.0016(8)
C1 0.0505(11) 0.0488(11) 0.0410(10) -0.0010(8) 0.0112(8) -0.0016(9)
O10 0.0748(11) 0.0615(10) 0.0996(13) 0.0043(9) 0.0539(10) 0.0070(8)
C12 0.0394(10) 0.0444(10) 0.0490(11) 0.0039(8) 0.0150(8) -0.0044(8)
C11 0.0437(10) 0.0388(9) 0.0407(10) -0.0021(8) 0.0154(8) -0.0027(8)
C22 0.0549(12) 0.0562(12) 0.0449(11) 0.0060(9) 0.0154(9) -0.0049(10)
O5 0.0722(11) 0.0999(14) 0.0817(12) -0.0123(10) 0.0365(10) -0.0287(10)
C5 0.0545(12) 0.0528(12) 0.0549(12) 0.0041(9) 0.0229(10) 0.0061(9)
C27 0.0648(13) 0.0527(12) 0.0504(12) -0.0027(10) 0.0267(10) -0.0005(10)
O3 0.0815(12) 0.1300(17) 0.0506(10) 0.0101(10) 0.0138(9) 0.0454(12)
C2 0.0596(13) 0.0534(12) 0.0500(12) 0.0064(10) 0.0034(10) -0.0007(10)
C19 0.0538(11) 0.0529(12) 0.0454(12) 0.0123(9) 0.0178(10) 0.0075(9)
C3 0.0522(12) 0.0495(12) 0.0835(17) 0.0086(12) 0.0076(12) 0.0082(10)
C4 0.0588(13) 0.0573(13) 0.0874(18) 0.0012(12) 0.0344(12) 0.0115(11)
O8 0.0962(14) 0.1321(18) 0.0618(11) -0.0228(11) 0.0299(10) -0.0504(13)
C13 0.0597(13) 0.0610(13) 0.0672(14) 0.0045(11) 0.0348(11) -0.0002(10)
O7 0.1324(18) 0.0736(12) 0.0926(14) -0.0217(10) 0.0528(13) -0.0518(12)
C17 0.0670(14) 0.0510(13) 0.0673(15) -0.0010(10) 0.0213(11) -0.0147(10)
C25 0.0670(14) 0.0633(14) 0.0665(15) -0.0195(11) 0.0339(12) -0.0057(11)
C15 0.0733(17) 0.094(2) 0.087(2) 0.0266(17) 0.0325(15) -0.0221(15)
C14 0.0714(16) 0.099(2) 0.0736(17) 0.0139(15) 0.0432(14) -0.0007(14)
C20 0.089(2) 0.105(2) 0.0806(19) 0.0029(16) 0.0286(15) 0.0518(17)
C26 0.126(3) 0.180(4) 0.096(3) -0.053(3) 0.028(2) -0.079(3)
C16 0.0880(19) 0.0571(15) 0.092(2) 0.0089(14) 0.0200(16) -0.0299(13)
C28 0.0813(18) 0.087(2) 0.120(2) -0.0054(17) 0.0664(18) -0.0051(15)
C23 0.117(2) 0.106(2) 0.0645(17) -0.0283(16) 0.0211(16) -0.044(2)

loop_
_atom_type_symbol
_atom_type_description
_atom_type_scat_dispersion_real
_atom_type_scat_dispersion_imag
_atom_type_scat_source
C C 0.0033 0.0016 'International Tables Vol C Tables 4.2.6.8 and 6.1.1.4'
H H 0.0000 0.0000 'International Tables Vol C Tables 4.2.6.8 and 6.1.1.4'
O O 0.0106 0.0060 'International Tables Vol C Tables 4.2.6.8 and 6.1.1.4'

loop_
_geom_angle_atom_site_label_1
_geom_angle_atom_site_label_2
_geom_angle_atom_site_label_3
_geom_angle
C19 O4 C20 115.90(19)
O2 C10 C9 127.60(18)
O2 C10 C11 125.71(17)
C9 C10 C11 106.57(15)
C21 C24 C25 121.10(19)
C21 C24 C27 122.40(19)
C25 C24 C27 116.50(18)
C11 C7 C6 129.16(17)
C11 C7 C8 108.78(16)
C6 C7 C8 121.93(16)
C22 O6 C23 116.7(2)
C9 C18 C21 122.75(17)
C9 C18 C19 122.88(17)
C21 C18 C19 114.32(16)
C24 C21 C18 122.53(19)
C24 C21 C22 120.27(18)
C18 C21 C22 117.07(17)
C18 C9 C8 124.72(17)
C18 C9 C10 128.98(17)
C8 C9 C10 106.09(16)
O1 C8 C9 125.90(18)
O1 C8 C7 126.45(18)
C9 C8 C7 107.57(15)
C5 C6 C1 118.19(18)
C5 C6 C7 120.04(17)
C1 C6 C7 121.77(16)
C2 C1 C6 120.81(19)
C2 C1 H1 119.6
C6 C1 H1 119.6
C27 O10 C28 116.3(2)
C13 C12 C17 119.27(19)
C13 C12 C11 119.89(18)
C17 C12 C11 120.78(18)
C7 C11 C12 128.01(17)
C7 C11 C10 110.92(16)
C12 C11 C10 121.06(16)
O5 C22 O6 125.0(2)
O5 C22 C21 125.1(2)
O6 C22 C21 109.85(17)
C4 C5 C6 120.7(2)
C4 C5 H5 119.7
C6 C5 H5 119.7
O9 C27 O10 125.5(2)
O9 C27 C24 123.8(2)
O10 C27 C24 110.66(18)
C3 C2 C1 120.5(2)
C3 C2 H2 119.7
C1 C2 H2 119.7
O3 C19 O4 125.9(2)
O3 C19 C18 122.06(19)
O4 C19 C18 111.99(17)
C2 C3 C4 119.5(2)
C2 C3 H3 120.3
C4 C3 H3 120.3
C5 C4 C3 120.3(2)
C5 C4 H4 119.9
C3 C4 H4 119.9
C25 O8 C26 112.4(2)
C12 C13 C14 120.3(2)
C12 C13 H13 119.9
C14 C13 H13 119.9
C16 C17 C12 119.7(2)
C16 C17 H17 120.2
C12 C17 H17 120.2
O7 C25 O8 123.0(2)
O7 C25 C24 125.5(2)
O8 C25 C24 111.6(2)
C14 C15 C16 120.2(2)
C14 C15 H15 119.9
C16 C15 H15 119.9
C15 C14 C13 120.2(3)
C15 C14 H14 119.9
C13 C14 H14 119.9
O4 C20 H20A 109.5
O4 C20 H20B 109.5
H20A C20 H20B 109.5
O4 C20 H20C 109.5
H20A C20 H20C 109.5
H20B C20 H20C 109.5
O8 C26 H26A 109.5
O8 C26 H26B 109.5
H26A C26 H26B 109.5
O8 C26 H26C 109.5
H26A C26 H26C 109.5
H26B C26 H26C 109.5
C15 C16 C17 120.4(2)
C15 C16 H16 119.8
C17 C16 H16 119.8
O10 C28 H28A 109.5
O10 C28 H28B 109.5
H28A C28 H28B 109.5
O10 C28 H28C 109.5
H28A C28 H28C 109.5
H28B C28 H28C 109.5
O6 C23 H23A 109.5
O6 C23 H23B 109.5
H23A C23 H23B 109.5
O6 C23 H23C 109.5
H23A C23 H23C 109.5
H23B C23 H23C 109.5

loop_
_geom_bond_atom_site_label_1
_geom_bond_atom_site_label_2
_geom_bond_distance
O2 C10 1.207(2)
O4 C19 1.305(3)
O4 C20 1.445(3)
O1 C8 1.212(2)
C10 C9 1.491(3)
C10 C11 1.492(3)
C24 C21 1.324(3)
C24 C25 1.494(3)
C24 C27 1.511(3)
C7 C11 1.361(3)
C7 C6 1.470(3)
C7 C8 1.500(3)
O6 C22 1.316(3)
O6 C23 1.451(3)
C18 C9 1.328(3)
C18 C21 1.497(3)
C18 C19 1.513(3)
C21 C22 1.510(3)
O9 C27 1.193(3)
C9 C8 1.485(3)
C6 C5 1.390(3)
C6 C1 1.394(3)
C1 C2 1.374(3)
C1 H1 0.9300
O10 C27 1.316(3)
O10 C28 1.445(3)
C12 C13 1.378(3)
C12 C17 1.388(3)
C12 C11 1.478(3)
C22 O5 1.186(3)
C5 C4 1.375(3)
C5 H5 0.9300
O3 C19 1.190(3)
C2 C3 1.371(3)
C2 H2 0.9300
C3 C4 1.387(4)
C3 H3 0.9300
C4 H4 0.9300
O8 C25 1.303(3)
O8 C26 1.488(4)
C13 C14 1.381(3)
C13 H13 0.9300
O7 C25 1.191(3)
C17 C16 1.383(3)
C17 H17 0.9300
C15 C14 1.366(4)
C15 C16 1.367(4)
C15 H15 0.9300
C14 H14 0.9300
C20 H20A 0.9600
C20 H20B 0.9600
C20 H20C 0.9600
C26 H26A 0.9600
C26 H26B 0.9600
C26 H26C 0.9600
C16 H16 0.9300
C28 H28A 0.9600
C28 H28B 0.9600
C28 H28C 0.9600
C23 H23A 0.9600
C23 H23B 0.9600
C23 H23C 0.9600

loop_
_cod_related_entry_id
_cod_related_entry_database
_cod_related_entry_code
1 ChemSpider 21156986
